data_2222674
loop_
_publ_author_name
'Xiao, Zi-Jing'

_publ_section_title
(Acetylacetonato-\k^2^<i>O</i>,<i>O</i>')aqua[2-(2-nitrophenoxy)-<i>N</i>'-(2-oxidobenzylidene-\k<i>O</i>)acetohydrazidato-\k^2^<i>O</i>,<i>N</i>']manganese(III)
_journal_coeditor_code FJ2221
_journal_issue 8
_journal_name_full 'Acta Crystallographica Section E'
_journal_page_first m986
_journal_paper_doi 10.1107/S1600536809028177
_journal_volume 65
_journal_year 2009
_chemical_formula_iupac '[Mn (C15 H11 N3 O5) (C5 H7 O2) (H2 O)]'
_chemical_formula_moiety 'C20 H20 Mn N3 O8'
_chemical_formula_sum 'C20 H20 Mn N3 O8'
_chemical_formula_weight 485.33
_chemical_name_systematic
;
(Acetylacetonato-\k^2^<i>O</i>,<i>O</i>')aqua[2-(2-nitrophenoxy)-<i>N</i>'-
(2-oxidobenzylidene-\k<i>O</i>)acetohydrazidato-\
\k^2^<i>O</i>,<i>N</i>']manganese(III)
;
_space_group_IT_number 14
_symmetry_cell_setting monoclinic
_symmetry_space_group_name_Hall '-P 2ybc'
_symmetry_space_group_name_H-M 'P 1 21/c 1'
_atom_sites_solution_hydrogens geom
_atom_sites_solution_primary direct
_atom_sites_solution_secondary difmap
_audit_creation_method SHELXL-97
_cell_angle_alpha 90.00
_cell_angle_beta 92.725(3)
_cell_angle_gamma 90.00
_cell_formula_units_Z 4
_cell_length_a 8.5217(6)
_cell_length_b 13.9263(10)
_cell_length_c 17.6311(10)
_cell_measurement_reflns_used 4921
_cell_measurement_temperature 293(2)
_cell_measurement_theta_max 27.48
_cell_measurement_theta_min 2.31
_cell_volume 2090.0(2)
_computing_cell_refinement 'TEXRAY (Molecular Structure Corporation, 1999)'
_computing_data_collection 'TEXRAY (Molecular Structure Corporation, 1999)'
_computing_data_reduction 'TEXSAN (Molecular Structure Corporation, 1999)'
_computing_molecular_graphics 'ORTEX (McArdle, 1995)'
_computing_publication_material 'SHELXL97 (Sheldrick, 2008)'
_computing_structure_refinement 'SHELXL98 (Sheldrick, 2008)'
_computing_structure_solution 'SHELXS98 (Sheldrick, 2008)'
_diffrn_ambient_temperature 293(2)
_diffrn_measured_fraction_theta_full 0.990
_diffrn_measured_fraction_theta_max 0.990
_diffrn_measurement_device_type 'Rigaku R-AXIS RAPID Imaging Plate'
_diffrn_measurement_method \w
_diffrn_radiation_monochromator graphite
_diffrn_radiation_source 'fine-focus sealed tube'
_diffrn_radiation_type MoK\a
_diffrn_radiation_wavelength 0.71073
_diffrn_reflns_av_R_equivalents 0.0464
_diffrn_reflns_av_sigmaI/netI 0.0635
_diffrn_reflns_limit_h_max 11
_diffrn_reflns_limit_h_min 0
_diffrn_reflns_limit_k_max 18
_diffrn_reflns_limit_k_min 0
_diffrn_reflns_limit_l_max 22
_diffrn_reflns_limit_l_min -22
_diffrn_reflns_number 4735
_diffrn_reflns_theta_full 27.48
_diffrn_reflns_theta_max 27.48
_diffrn_reflns_theta_min 2.31
_exptl_absorpt_coefficient_mu 0.685
_exptl_absorpt_correction_T_max 0.8321
_exptl_absorpt_correction_T_min 0.7659
_exptl_absorpt_correction_type multi-scan
_exptl_absorpt_process_details '(TEXRAY; Molecular Structure Corporation, 1999)'
_exptl_crystal_colour red-black
_exptl_crystal_density_diffrn 1.542
_exptl_crystal_density_method 'not measured'
_exptl_crystal_description prism
_exptl_crystal_F_000 1000
_exptl_crystal_size_max 0.58
_exptl_crystal_size_mid 0.32
_exptl_crystal_size_min 0.27
_refine_diff_density_max 0.413
_refine_diff_density_min -0.260
_refine_ls_extinction_method none
_refine_ls_goodness_of_fit_ref 0.876
_refine_ls_hydrogen_treatment constr
_refine_ls_matrix_type full
_refine_ls_number_parameters 293
_refine_ls_number_reflns 4735
_refine_ls_number_restraints 2
_refine_ls_restrained_S_all 0.876
_refine_ls_R_factor_all 0.0620
_refine_ls_R_factor_gt 0.0379
_refine_ls_shift/su_max_lt 0.001
_refine_ls_shift/su_mean 0.000
_refine_ls_structure_factor_coef Fsqd
_refine_ls_weighting_details 'calc w=1/[\s^2^(Fo^2^)+(0.042P)^2^] where P=(Fo^2^+2Fc^2^)/3'
_refine_ls_weighting_scheme calc
_refine_ls_wR_factor_gt 0.0809
_refine_ls_wR_factor_ref 0.0858
_reflns_number_gt 3155
_reflns_number_total 4735
_reflns_threshold_expression I>2\s(I)
_cod_data_source_file fj2221.cif
_cod_data_source_block I
_cod_original_sg_symbol_H-M 'P 21/c'
_cod_database_code 2222674
_cod_database_fobs_code 2222674

loop_
_symmetry_equiv_pos_as_xyz
'x, y, z'
'-x, y+1/2, -z+1/2'
'-x, -y, -z'
'x, -y-1/2, z-1/2'

loop_
_atom_site_type_symbol
_atom_site_label
_atom_site_fract_x
_atom_site_fract_y
_atom_site_fract_z
_atom_site_U_iso_or_equiv
_atom_site_adp_type
_atom_site_calc_flag
_atom_site_refinement_flags
_atom_site_occupancy
_atom_site_disorder_assembly
_atom_site_disorder_group
Mn Mn1 0.42210(3) 0.18422(2) 0.481380(18) 0.03308(10) Uani d . 1 . .
N N1 0.57698(19) 0.27034(12) 0.53316(9) 0.0331(4) Uani d . 1 . .
N N2 0.73611(19) 0.24037(13) 0.53073(10) 0.0375(4) Uani d . 1 . .
N N3 0.8041(2) 0.02849(16) 0.26015(12) 0.0533(5) Uani d . 1 . .
O O1 0.25674(16) 0.25554(11) 0.52037(9) 0.0418(4) Uani d . 1 . .
O O2 0.61556(15) 0.11671(10) 0.46352(8) 0.0378(3) Uani d . 1 . .
O O3 0.90604(16) 0.07570(10) 0.41027(8) 0.0388(3) Uani d . 1 . .
O O4 0.8243(2) -0.04084(13) 0.30114(10) 0.0592(5) Uani d . 1 . .
O O5 0.7271(3) 0.02349(18) 0.20070(14) 0.1154(10) Uani d . 1 . .
O O6 0.44030(18) 0.26593(11) 0.38003(9) 0.0456(4) Uani d . 1 . .
O O7 0.29877(16) 0.09269(10) 0.42284(8) 0.0378(3) Uani d . 1 . .
O O1W 0.39896(18) 0.07903(11) 0.57926(8) 0.0445(4) Uani d D 1 . .
H H01 0.3227 0.0898 0.6102 0.084(10) Uiso d RD 1 . .
H H02 0.3985 0.0165 0.5720 0.059(8) Uiso d RD 1 . .
C C1 0.2598(2) 0.34515(15) 0.54655(12) 0.0363(5) Uani d . 1 . .
C C2 0.3993(2) 0.39648(15) 0.56558(11) 0.0356(5) Uani d . 1 . .
C C3 0.3901(3) 0.49157(16) 0.59191(12) 0.0447(6) Uani d . 1 . .
H H3A 0.4822 0.5254 0.6036 0.054 Uiso calc R 1 . .
C C4 0.2482(3) 0.53520(17) 0.60058(14) 0.0545(6) Uani d . 1 . .
H H4A 0.2434 0.5984 0.6173 0.065 Uiso calc R 1 . .
C C5 0.1116(3) 0.48358(19) 0.58401(14) 0.0547(7) Uani d . 1 . .
H H5A 0.0149 0.5125 0.5907 0.066 Uiso calc R 1 . .
C C6 0.1161(3) 0.39072(17) 0.55798(13) 0.0474(6) Uani d . 1 . .
H H6A 0.0226 0.3576 0.5478 0.057 Uiso calc R 1 . .
C C7 0.5521(2) 0.35502(15) 0.55894(11) 0.0364(5) Uani d . 1 . .
H H7A 0.6389 0.3919 0.5743 0.044 Uiso calc R 1 . .
C C8 0.7392(2) 0.16010(15) 0.49417(12) 0.0342(5) Uani d . 1 . .
C C9 0.8935(2) 0.10965(16) 0.48634(12) 0.0398(5) Uani d . 1 . .
H H9A 0.9791 0.1536 0.4990 0.048 Uiso calc R 1 . .
H H9B 0.9013 0.0559 0.5213 0.048 Uiso calc R 1 . .
C C10 0.9278(2) 0.14196(15) 0.35479(12) 0.0361(5) Uani d . 1 . .
C C11 0.8798(2) 0.11932(16) 0.27964(13) 0.0406(5) Uani d . 1 . .
C C12 0.9049(3) 0.18249(19) 0.22091(14) 0.0531(6) Uani d . 1 . .
H H12A 0.8707 0.1669 0.1716 0.064 Uiso calc R 1 . .
C C13 0.9798(3) 0.26774(18) 0.23514(16) 0.0570(7) Uani d . 1 . .
H H13A 0.9990 0.3095 0.1955 0.068 Uiso calc R 1 . .
C C14 1.0266(3) 0.29151(18) 0.30817(16) 0.0552(7) Uani d . 1 . .
H H14A 1.0773 0.3497 0.3177 0.066 Uiso calc R 1 . .
C C15 0.9996(3) 0.23052(17) 0.36756(13) 0.0457(6) Uani d . 1 . .
H H15A 1.0297 0.2488 0.4169 0.055 Uiso calc R 1 . .
C C16 0.4860(4) 0.28832(19) 0.25042(16) 0.0682(8) Uani d . 1 . .
H H16A 0.4550 0.3539 0.2572 0.102 Uiso calc R 1 . .
H H16B 0.4391 0.2643 0.2036 0.102 Uiso calc R 1 . .
H H16C 0.5983 0.2848 0.2489 0.102 Uiso calc R 1 . .
C C17 0.4325(3) 0.22903(17) 0.31512(13) 0.0446(5) Uani d . 1 . .
C C18 0.3747(3) 0.13544(18) 0.29967(13) 0.0479(6) Uani d . 1 . .
H H18A 0.3812 0.1129 0.2503 0.057 Uiso calc R 1 . .
C C19 0.3099(2) 0.07523(16) 0.35096(12) 0.0378(5) Uani d . 1 . .
C C20 0.2423(3) -0.01982(16) 0.32597(13) 0.0471(6) Uani d . 1 . .
H H20A 0.1363 -0.0249 0.3417 0.071 Uiso calc R 1 . .
H H20B 0.3044 -0.0707 0.3486 0.071 Uiso calc R 1 . .
H H20C 0.2430 -0.0246 0.2717 0.071 Uiso calc R 1 . .

loop_
_atom_site_aniso_label
_atom_site_aniso_U_11
_atom_site_aniso_U_22
_atom_site_aniso_U_33
_atom_site_aniso_U_12
_atom_site_aniso_U_13
_atom_site_aniso_U_23
Mn1 0.03206(16) 0.03084(17) 0.03640(18) 0.00197(14) 0.00244(12) -0.00560(15)
N1 0.0330(9) 0.0332(10) 0.0331(9) 0.0030(7) 0.0021(8) -0.0026(8)
N2 0.0315(9) 0.0399(11) 0.0413(10) 0.0049(8) 0.0021(8) -0.0051(8)
N3 0.0568(12) 0.0530(14) 0.0498(13) -0.0075(11) -0.0001(11) -0.0056(11)
O1 0.0340(8) 0.0387(8) 0.0533(9) 0.0027(6) 0.0078(7) -0.0123(7)
O2 0.0343(7) 0.0318(8) 0.0475(9) 0.0009(6) 0.0037(7) -0.0063(7)
O3 0.0420(8) 0.0379(8) 0.0371(8) 0.0071(7) 0.0087(7) -0.0008(7)
O4 0.0740(12) 0.0437(10) 0.0604(11) -0.0057(9) 0.0091(9) -0.0050(9)
O5 0.158(2) 0.0944(18) 0.0865(16) -0.0486(17) -0.0697(17) 0.0141(13)
O6 0.0578(10) 0.0365(9) 0.0425(9) -0.0007(7) 0.0016(8) 0.0018(7)
O7 0.0405(8) 0.0375(8) 0.0353(8) -0.0033(6) 0.0028(7) -0.0057(6)
O1W 0.0534(9) 0.0368(9) 0.0437(9) 0.0019(7) 0.0092(8) -0.0013(7)
C1 0.0419(11) 0.0358(12) 0.0314(11) 0.0069(9) 0.0029(9) -0.0015(9)
C2 0.0431(12) 0.0333(11) 0.0308(11) 0.0058(9) 0.0046(9) -0.0037(9)
C3 0.0544(14) 0.0377(13) 0.0417(13) 0.0053(11) 0.0009(11) -0.0045(10)
C4 0.0717(17) 0.0369(13) 0.0547(15) 0.0181(13) 0.0010(13) -0.0090(11)
C5 0.0528(15) 0.0583(16) 0.0531(15) 0.0241(13) 0.0040(12) -0.0089(13)
C6 0.0435(12) 0.0493(14) 0.0496(14) 0.0105(11) 0.0046(11) -0.0072(12)
C7 0.0390(11) 0.0357(12) 0.0345(12) -0.0007(9) 0.0009(9) -0.0056(10)
C8 0.0368(11) 0.0346(12) 0.0317(11) 0.0044(9) 0.0055(9) 0.0018(9)
C9 0.0390(11) 0.0450(13) 0.0356(11) 0.0108(10) 0.0033(10) 0.0003(10)
C10 0.0312(10) 0.0357(12) 0.0418(12) 0.0075(9) 0.0060(9) 0.0010(10)
C11 0.0383(11) 0.0377(12) 0.0458(13) 0.0023(10) 0.0029(10) 0.0002(11)
C12 0.0585(15) 0.0573(16) 0.0432(13) 0.0045(13) 0.0004(12) 0.0036(12)
C13 0.0642(16) 0.0482(16) 0.0591(17) 0.0034(13) 0.0090(14) 0.0146(13)
C14 0.0601(15) 0.0359(13) 0.0701(18) -0.0029(11) 0.0095(14) -0.0009(12)
C15 0.0488(13) 0.0409(14) 0.0476(14) 0.0043(11) 0.0052(11) -0.0057(11)
C16 0.096(2) 0.0565(17) 0.0538(16) 0.0007(16) 0.0162(15) 0.0136(14)
C17 0.0465(13) 0.0467(14) 0.0407(13) 0.0076(11) 0.0050(11) 0.0033(11)
C18 0.0598(15) 0.0477(14) 0.0368(12) 0.0032(12) 0.0082(11) -0.0041(11)
C19 0.0361(11) 0.0377(12) 0.0394(12) 0.0066(9) -0.0007(10) -0.0084(10)
C20 0.0523(14) 0.0431(14) 0.0456(13) 0.0005(11) 0.0000(11) -0.0126(11)

loop_
_atom_type_symbol
_atom_type_description
_atom_type_scat_dispersion_real
_atom_type_scat_dispersion_imag
_atom_type_scat_source
C C 0.0033 0.0016 'International Tables Vol C Tables 4.2.6.8 and 6.1.1.4'
H H 0.0000 0.0000 'International Tables Vol C Tables 4.2.6.8 and 6.1.1.4'
N N 0.0061 0.0033 'International Tables Vol C Tables 4.2.6.8 and 6.1.1.4'
O O 0.0106 0.0060 'International Tables Vol C Tables 4.2.6.8 and 6.1.1.4'
Mn Mn 0.3368 0.7283 'International Tables Vol C Tables 4.2.6.8 and 6.1.1.4'

loop_
_geom_angle_atom_site_label_1
_geom_angle_atom_site_label_2
_geom_angle_atom_site_label_3
_geom_angle_site_symmetry_1
_geom_angle_site_symmetry_3
_geom_angle
_geom_angle_publ_flag
O1 Mn1 O7 . . 98.43(6) ?
O1 Mn1 O2 . . 166.98(7) ?
O7 Mn1 O2 . . 92.22(6) ?
O1 Mn1 N1 . . 90.36(7) ?
O7 Mn1 N1 . . 171.05(6) ?
O2 Mn1 N1 . . 79.31(6) ?
O1 Mn1 O6 . . 96.33(7) ?
O7 Mn1 O6 . . 87.91(6) ?
O2 Mn1 O6 . . 91.51(6) ?
N1 Mn1 O6 . . 89.40(6) ?
O1 Mn1 O1W . . 88.25(6) ?
O7 Mn1 O1W . . 85.15(6) ?
O2 Mn1 O1W . . 85.19(6) ?
N1 Mn1 O1W . . 96.91(6) ?
O6 Mn1 O1W . . 172.19(6) ?
C7 N1 N2 . . 116.98(17) ?
C7 N1 Mn1 . . 127.08(14) ?
N2 N1 Mn1 . . 115.18(12) ?
C8 N2 N1 . . 108.13(16) ?
O5 N3 O4 . . 121.7(2) ?
O5 N3 C11 . . 118.1(2) ?
O4 N3 C11 . . 120.2(2) ?
C1 O1 Mn1 . . 128.29(13) ?
C8 O2 Mn1 . . 112.55(12) ?
C10 O3 C9 . . 117.88(17) ?
C17 O6 Mn1 . . 122.95(15) ?
C19 O7 Mn1 . . 125.80(13) ?
Mn1 O1W H01 . . 116.9 ?
Mn1 O1W H02 . . 121.7 ?
H01 O1W H02 . . 105.0 ?
O1 C1 C6 . . 118.1(2) ?
O1 C1 C2 . . 123.98(18) ?
C6 C1 C2 . . 117.85(19) ?
C3 C2 C1 . . 119.68(19) ?
C3 C2 C7 . . 118.1(2) ?
C1 C2 C7 . . 122.25(18) ?
C4 C3 C2 . . 121.2(2) ?
C4 C3 H3A . . 119.4 ?
C2 C3 H3A . . 119.4 ?
C3 C4 C5 . . 118.9(2) ?
C3 C4 H4A . . 120.5 ?
C5 C4 H4A . . 120.5 ?
C6 C5 C4 . . 121.5(2) ?
C6 C5 H5A . . 119.3 ?
C4 C5 H5A . . 119.3 ?
C5 C6 C1 . . 120.8(2) ?
C5 C6 H6A . . 119.6 ?
C1 C6 H6A . . 119.6 ?
N1 C7 C2 . . 124.32(19) ?
N1 C7 H7A . . 117.8 ?
C2 C7 H7A . . 117.8 ?
N2 C8 O2 . . 124.81(18) ?
N2 C8 C9 . . 119.28(19) ?
O2 C8 C9 . . 115.90(18) ?
O3 C9 C8 . . 110.20(16) ?
O3 C9 H9A . . 109.6 ?
C8 C9 H9A . . 109.6 ?
O3 C9 H9B . . 109.6 ?
C8 C9 H9B . . 109.6 ?
H9A C9 H9B . . 108.1 ?
O3 C10 C15 . . 123.9(2) ?
O3 C10 C11 . . 118.78(19) ?
C15 C10 C11 . . 117.3(2) ?
C12 C11 C10 . . 121.0(2) ?
C12 C11 N3 . . 117.3(2) ?
C10 C11 N3 . . 121.6(2) ?
C13 C12 C11 . . 120.2(2) ?
C13 C12 H12A . . 119.9 ?
C11 C12 H12A . . 119.9 ?
C12 C13 C14 . . 119.7(2) ?
C12 C13 H13A . . 120.2 ?
C14 C13 H13A . . 120.2 ?
C13 C14 C15 . . 120.9(2) ?
C13 C14 H14A . . 119.5 ?
C15 C14 H14A . . 119.5 ?
C14 C15 C10 . . 120.8(2) ?
C14 C15 H15A . . 119.6 ?
C10 C15 H15A . . 119.6 ?
C17 C16 H16A . . 109.5 ?
C17 C16 H16B . . 109.5 ?
H16A C16 H16B . . 109.5 ?
C17 C16 H16C . . 109.5 ?
H16A C16 H16C . . 109.5 ?
H16B C16 H16C . . 109.5 ?
O6 C17 C18 . . 123.8(2) ?
O6 C17 C16 . . 117.7(2) ?
C18 C17 C16 . . 118.5(2) ?
C19 C18 C17 . . 125.8(2) ?
C19 C18 H18A . . 117.1 ?
C17 C18 H18A . . 117.1 ?
O7 C19 C18 . . 125.5(2) ?
O7 C19 C20 . . 113.99(19) ?
C18 C19 C20 . . 120.5(2) ?
C19 C20 H20A . . 109.5 ?
C19 C20 H20B . . 109.5 ?
H20A C20 H20B . . 109.5 ?
C19 C20 H20C . . 109.5 ?
H20A C20 H20C . . 109.5 ?
H20B C20 H20C . . 109.5 ?

loop_
_geom_bond_atom_site_label_1
_geom_bond_atom_site_label_2
_geom_bond_site_symmetry_2
_geom_bond_distance
_geom_bond_publ_flag
Mn1 O1 . 1.8806(14) ?
Mn1 O7 . 1.9214(14) ?
Mn1 O2 . 1.9366(13) ?
Mn1 N1 . 1.9746(16) ?
Mn1 O6 . 2.1303(15) ?
Mn1 O1W . 2.2793(15) ?
N1 C7 . 1.285(3) ?
N1 N2 . 1.421(2) ?
N2 C8 . 1.291(3) ?
N3 O5 . 1.212(3) ?
N3 O4 . 1.213(2) ?
N3 C11 . 1.454(3) ?
O1 C1 . 1.330(2) ?
O2 C8 . 1.309(2) ?
O3 C10 . 1.364(2) ?
O3 C9 . 1.431(2) ?
O6 C17 . 1.253(3) ?
O7 C19 . 1.298(2) ?
O1W H01 . 0.8802 ?
O1W H02 . 0.8799 ?
C1 C6 . 1.402(3) ?
C1 C2 . 1.414(3) ?
C2 C3 . 1.407(3) ?
C2 C7 . 1.435(3) ?
C3 C4 . 1.368(3) ?
C3 H3A . 0.9300 ?
C4 C5 . 1.387(4) ?
C4 H4A . 0.9300 ?
C5 C6 . 1.373(3) ?
C5 H5A . 0.9300 ?
C6 H6A . 0.9300 ?
C7 H7A . 0.9300 ?
C8 C9 . 1.503(3) ?
C9 H9A . 0.9700 ?
C9 H9B . 0.9700 ?
C10 C15 . 1.390(3) ?
C10 C11 . 1.404(3) ?
C11 C12 . 1.383(3) ?
C12 C13 . 1.366(4) ?
C12 H12A . 0.9300 ?
C13 C14 . 1.370(4) ?
C13 H13A . 0.9300 ?
C14 C15 . 1.376(3) ?
C14 H14A . 0.9300 ?
C15 H15A . 0.9300 ?
C16 C17 . 1.497(3) ?
C16 H16A . 0.9600 ?
C16 H16B . 0.9600 ?
C16 H16C . 0.9600 ?
C17 C18 . 1.415(3) ?
C18 C19 . 1.368(3) ?
C18 H18A . 0.9300 ?
C19 C20 . 1.501(3) ?
C20 H20A . 0.9600 ?
C20 H20B . 0.9600 ?
C20 H20C . 0.9600 ?

loop_
_geom_hbond_atom_site_label_D
_geom_hbond_atom_site_label_H
_geom_hbond_atom_site_label_A
_geom_hbond_site_symmetry_A
_geom_hbond_distance_DH
_geom_hbond_distance_HA
_geom_hbond_distance_DA
_geom_hbond_angle_DHA
O1W H01 O4 3_656 0.88 2.16 2.955(2) 150
O1W H02 O2 3_656 0.88 1.96 2.829(2) 169

loop_
_geom_torsion_atom_site_label_1
_geom_torsion_atom_site_label_2
_geom_torsion_atom_site_label_3
_geom_torsion_atom_site_label_4
_geom_torsion_site_symmetry_1
_geom_torsion_site_symmetry_2
_geom_torsion_site_symmetry_3
_geom_torsion_site_symmetry_4
_geom_torsion
_geom_torsion_publ_flag
O1 Mn1 N1 C7 . . . . -18.44(18) ?
O2 Mn1 N1 C7 . . . . 169.54(18) ?
O6 Mn1 N1 C7 . . . . 77.89(17) ?
O1W Mn1 N1 C7 . . . . -106.72(17) ?
O1 Mn1 N1 N2 . . . . 171.88(14) ?
O2 Mn1 N1 N2 . . . . -0.15(13) ?
O6 Mn1 N1 N2 . . . . -91.80(14) ?
O1W Mn1 N1 N2 . . . . 83.60(13) ?
C7 N1 N2 C8 . . . . -171.41(17) ?
Mn1 N1 N2 C8 . . . . -0.6(2) ?
O7 Mn1 O1 C1 . . . . -157.85(17) ?
O2 Mn1 O1 C1 . . . . 57.6(4) ?
N1 Mn1 O1 C1 . . . . 20.41(17) ?
O6 Mn1 O1 C1 . . . . -69.03(17) ?
O1W Mn1 O1 C1 . . . . 117.32(17) ?
O1 Mn1 O2 C8 . . . . -37.1(3) ?
O7 Mn1 O2 C8 . . . . 177.99(13) ?
N1 Mn1 O2 C8 . . . . 0.91(13) ?
O6 Mn1 O2 C8 . . . . 90.02(14) ?
O1W Mn1 O2 C8 . . . . -97.07(13) ?
O1 Mn1 O6 C17 . . . . -125.31(18) ?
O7 Mn1 O6 C17 . . . . -27.06(18) ?
O2 Mn1 O6 C17 . . . . 65.11(18) ?
N1 Mn1 O6 C17 . . . . 144.40(18) ?
O1 Mn1 O7 C19 . . . . 125.06(16) ?
O2 Mn1 O7 C19 . . . . -62.46(16) ?
O6 Mn1 O7 C19 . . . . 28.97(16) ?
O1W Mn1 O7 C19 . . . . -147.44(16) ?
Mn1 O1 C1 C6 . . . . 166.84(16) ?
Mn1 O1 C1 C2 . . . . -15.0(3) ?
O1 C1 C2 C3 . . . . 179.15(19) ?
C6 C1 C2 C3 . . . . -2.6(3) ?
O1 C1 C2 C7 . . . . -0.8(3) ?
C6 C1 C2 C7 . . . . 177.4(2) ?
C1 C2 C3 C4 . . . . 1.0(3) ?
C7 C2 C3 C4 . . . . -179.1(2) ?
C2 C3 C4 C5 . . . . 1.0(4) ?
C3 C4 C5 C6 . . . . -1.1(4) ?
C4 C5 C6 C1 . . . . -0.6(4) ?
O1 C1 C6 C5 . . . . -179.2(2) ?
C2 C1 C6 C5 . . . . 2.5(3) ?
N2 N1 C7 C2 . . . . -179.77(19) ?
Mn1 N1 C7 C2 . . . . 10.7(3) ?
C3 C2 C7 N1 . . . . -177.42(19) ?
C1 C2 C7 N1 . . . . 2.5(3) ?
N1 N2 C8 O2 . . . . 1.6(3) ?
N1 N2 C8 C9 . . . . -177.13(17) ?
Mn1 O2 C8 N2 . . . . -1.8(3) ?
Mn1 O2 C8 C9 . . . . 176.98(14) ?
C10 O3 C9 C8 . . . . 71.6(2) ?
N2 C8 C9 O3 . . . . -136.04(19) ?
O2 C8 C9 O3 . . . . 45.1(2) ?
C9 O3 C10 C15 . . . . 27.0(3) ?
C9 O3 C10 C11 . . . . -155.01(18) ?
O3 C10 C11 C12 . . . . -177.42(19) ?
C15 C10 C11 C12 . . . . 0.7(3) ?
O3 C10 C11 N3 . . . . 1.6(3) ?
C15 C10 C11 N3 . . . . 179.81(19) ?
O5 N3 C11 C12 . . . . -21.3(4) ?
O4 N3 C11 C12 . . . . 155.4(2) ?
O5 N3 C11 C10 . . . . 159.6(2) ?
O4 N3 C11 C10 . . . . -23.7(3) ?
C10 C11 C12 C13 . . . . 1.1(4) ?
N3 C11 C12 C13 . . . . -178.0(2) ?
C11 C12 C13 C14 . . . . -1.6(4) ?
C12 C13 C14 C15 . . . . 0.2(4) ?
C13 C14 C15 C10 . . . . 1.7(4) ?
O3 C10 C15 C14 . . . . 175.9(2) ?
C11 C10 C15 C14 . . . . -2.2(3) ?
Mn1 O6 C17 C18 . . . . 15.6(3) ?
Mn1 O6 C17 C16 . . . . -165.12(17) ?
O6 C17 C18 C19 . . . . 4.8(4) ?
C16 C17 C18 C19 . . . . -174.5(2) ?
Mn1 O7 C19 C18 . . . . -20.4(3) ?
Mn1 O7 C19 C20 . . . . 160.21(14) ?
C17 C18 C19 O7 . . . . -3.8(4) ?
C17 C18 C19 C20 . . . . 175.6(2) ?
